data_7037866
loop_
_publ_author_name
'Lee, Lucia M.'
'Corless, Victoria B.'
'Tran, Michael'
'Jenkins, Hilary'
'Britten, James F.'
'Vargas-Baca, Ignacio'

_publ_section_title
;
 Synthetic, structural, and computational investigations of N-alkyl
 benzo-2,1,3-selenadiazolium iodides and their supramolecular aggregates.
;
_journal_issue 8
_journal_name_full 'Dalton transactions (Cambridge, England : 2003)'
_journal_page_first 3285
_journal_page_last 3293
_journal_paper_doi 10.1039/c5dt04314j
_journal_volume 45
_journal_year 2016
_chemical_formula_moiety 'I, C10 H13 N2 Se'
_chemical_formula_sum 'C10 H13 I N2 Se'
_chemical_formula_weight 367.08
_chemical_properties_physical Air-sensitive
_space_group_crystal_system orthorhombic
_space_group_IT_number 62
_space_group_name_Hall '-P 2ac 2n'
_space_group_name_H-M_alt 'P n m a'
_symmetry_space_group_name_Hall '-P 2ac 2n'
_symmetry_space_group_name_H-M 'P n m a'
_atom_sites_solution_hydrogens geom
_atom_sites_solution_primary iterative
_audit_creation_date 2015-06-24
_audit_creation_method
;
Olex2 1.2
(compiled 2015.01.26 svn.r3151 for OlexSys, GUI svn.r4998)
;
_audit_update_record
;
2015-11-05 deposited with the CCDC.
2016-01-04 downloaded from the CCDC.
;
_cell_angle_alpha 90
_cell_angle_beta 90
_cell_angle_gamma 90
_cell_formula_units_Z 4
_cell_length_a 11.6676(5)
_cell_length_b 7.6993(7)
_cell_length_c 13.2534(9)
_cell_measurement_reflns_used 9907
_cell_measurement_temperature 296(2)
_cell_measurement_theta_max 36.235
_cell_measurement_theta_min 3.074
_cell_volume 1190.58(14)
_computing_cell_refinement 'SAINT v8.34A (Bruker, 2013)'
_computing_data_reduction 'SAINT v8.34A (Bruker, 2013)'
_computing_molecular_graphics 'Olex2 (Dolomanov et al., 2009)'
_computing_publication_material 'Olex2 (Dolomanov et al., 2009)'
_computing_structure_refinement 'ShelXL (Sheldrick, 2008)'
_computing_structure_solution 'olex2.solve (Bourhis et al., 2015)'
_diffrn_ambient_temperature 296.15
_diffrn_measured_fraction_theta_full 1.000
_diffrn_measured_fraction_theta_max 0.999
_diffrn_measurement_device_type 'Bruker APEX-II CCD'
_diffrn_measurement_method '\f and \w scans'
_diffrn_radiation_type MoK\a
_diffrn_radiation_wavelength 0.71073
_diffrn_reflns_av_R_equivalents 0.1676
_diffrn_reflns_av_unetI/netI 0.0729
_diffrn_reflns_laue_measured_fraction_full 1.000
_diffrn_reflns_laue_measured_fraction_max 0.999
_diffrn_reflns_limit_h_max 19
_diffrn_reflns_limit_h_min -19
_diffrn_reflns_limit_k_max 12
_diffrn_reflns_limit_k_min -12
_diffrn_reflns_limit_l_max 21
_diffrn_reflns_limit_l_min -22
_diffrn_reflns_number 26960
_diffrn_reflns_point_group_measured_fraction_full 1.000
_diffrn_reflns_point_group_measured_fraction_max 0.999
_diffrn_reflns_theta_full 26.000
_diffrn_reflns_theta_max 36.400
_diffrn_reflns_theta_min 2.326
_diffrn_standards_number 0
_exptl_absorpt_coefficient_mu 5.712
_exptl_absorpt_correction_T_max 0.7369
_exptl_absorpt_correction_T_min 0.3065
_exptl_absorpt_correction_type multi-scan
_exptl_absorpt_process_details
;
SADABS-2012/1 (Bruker,2012) was used for absorption correction.
wR2(int) was 0.0641 before and 0.0405 after correction.
The Ratio of minimum to maximum transmission is 0.4159.
The \l/2 correction factor is 0.0015.
;
_exptl_crystal_colour orange
_exptl_crystal_colour_primary orange
_exptl_crystal_density_diffrn 2.048
_exptl_crystal_description block
_exptl_crystal_F_000 696
_exptl_crystal_recrystallization_method 'Re-crystallisation from solvent: '
_exptl_crystal_size_max 0.319
_exptl_crystal_size_mid 0.13
_exptl_crystal_size_min 0.08
_refine_diff_density_max 4.074
_refine_diff_density_min -1.511
_refine_diff_density_rms 0.291
_refine_ls_extinction_method none
_refine_ls_goodness_of_fit_ref 1.011
_refine_ls_hydrogen_treatment constr
_refine_ls_matrix_type full
_refine_ls_number_parameters 82
_refine_ls_number_reflns 3066
_refine_ls_number_restraints 93
_refine_ls_restrained_S_all 0.997
_refine_ls_R_factor_all 0.0413
_refine_ls_R_factor_gt 0.0331
_refine_ls_shift/su_max 0.001
_refine_ls_shift/su_mean 0.000
_refine_ls_structure_factor_coef Fsqd
_refine_ls_weighting_details 'w=1/[\s^2^(Fo^2^)+(0.0343P)^2^] where P=(Fo^2^+2Fc^2^)/3'
_refine_ls_weighting_scheme calc
_refine_ls_wR_factor_gt 0.0828
_refine_ls_wR_factor_ref 0.0847
_reflns_Friedel_coverage 0.000
_reflns_number_gt 2553
_reflns_number_total 3066
_reflns_threshold_expression 'I > 2\s(I)'
_cod_data_source_file c5dt04314j2.cif
_cod_data_source_block ll022_01m_a
_cod_depositor_comments 'Adding full bibliography for 7037861--7037866.cif.'
_cod_database_code 7037866
_shelx_space_group_comment
;
The symmetry employed for this shelxl refinement is uniquely defined
by the following loop, which should always be used as a source of
symmetry information in preference to the above space-group names.
They are only intended as comments.
;
_shelx_estimated_absorpt_t_max 0.658
_shelx_estimated_absorpt_t_min 0.263
_olex2_refinement_description
;
1. Fixed Uiso
 At 1.2 times of:
  All C(H) groups
 At 1.5 times of:
  All C(H,H,H) groups
2. Rigid body (RIGU) restrains
 All non-hydrogen atoms
 with sigma for 1-2 distances of 0.004 and sigma for 1-3 distances of 0.004
3. Others
 Fixed Sof: H9B(0.5) H9C(0.5)
4.a Me refined with riding coordinates:
 C8(H8A,H8B,H8C), C9(H9A,H9B,H9C)
4.b Aromatic/amide H refined with riding coordinates:
 C2(H2), C3(H3), C5(H5), C4(H4)
;
_shelx_shelxl_version_number 2014/7
_olex2_submission_special_instructions 'No special instructions were received'

loop_
_space_group_symop_operation_xyz
'x, y, z'
'-x+1/2, -y, z+1/2'
'-x, y+1/2, -z'
'x+1/2, -y+1/2, -z+1/2'
'-x, -y, -z'
'x-1/2, y, -z-1/2'
'x, -y-1/2, z'
'-x-1/2, y-1/2, z-1/2'

loop_
_atom_site_label
_atom_site_type_symbol
_atom_site_fract_x
_atom_site_fract_y
_atom_site_fract_z
_atom_site_U_iso_or_equiv
_atom_site_adp_type
_atom_site_occupancy
_atom_site_site_symmetry_order
_atom_site_calc_flag
_atom_site_refinement_flags_posn
_atom_site_refinement_flags_adp
_atom_site_refinement_flags_occupancy
_atom_site_disorder_assembly
_atom_site_disorder_group
I1 I 0.35162(2) 0.2500 -0.46541(2) 0.01486(6) Uani 1 2 d S TU P . .
Se1 Se 0.60747(2) 0.2500 -0.54060(2) 0.01195(7) Uani 1 2 d S TU P . .
N1 N 0.65853(16) 0.2500 -0.41652(18) 0.0130(4) Uani 1 2 d S TU P . .
C2 C 0.8383(2) 0.2500 -0.3251(2) 0.0137(4) Uani 1 2 d S TU P . .
H2 H 0.8013 0.2500 -0.2629 0.016 Uiso 1 2 calc RS T P . .
N2 N 0.75743(16) 0.2500 -0.58904(17) 0.0108(4) Uani 1 2 d S TU P . .
C8 C 0.85129(13) 0.4147(3) -0.72524(15) 0.0155(3) Uani 1 1 d . U . . .
H8A H 0.8692 0.4161 -0.7959 0.023 Uiso 1 1 calc R . . . .
H8B H 0.8056 0.5144 -0.7088 0.023 Uiso 1 1 calc R . . . .
H8C H 0.9210 0.4174 -0.6868 0.023 Uiso 1 1 calc R . . . .
C9 C 0.67231(19) 0.2500 -0.7575(2) 0.0188(5) Uani 1 2 d S TU P . .
H9A H 0.6875 0.2500 -0.8287 0.028 Uiso 0.5 1 calc RS T P A -1
H9B H 0.6291 0.1482 -0.7401 0.028 Uiso 0.5 1 calc R . . A -1
H9C H 0.6291 0.3518 -0.7401 0.028 Uiso 0.5 1 calc R . . A -1
C1 C 0.77359(19) 0.2500 -0.41594(19) 0.0116(4) Uani 1 2 d S TU P . .
C7 C 0.78478(19) 0.2500 -0.70010(19) 0.0127(4) Uani 1 2 d S TU P . .
C3 C 0.9548(2) 0.2500 -0.3298(2) 0.0150(5) Uani 1 2 d S TU P . .
H3 H 0.9974 0.2500 -0.2704 0.018 Uiso 1 2 calc RS T P . .
C6 C 0.83167(18) 0.2500 -0.5120(2) 0.0108(4) Uani 1 2 d S TU P . .
C5 C 0.9534(2) 0.2500 -0.5135(2) 0.0145(5) Uani 1 2 d S TU P . .
H5 H 0.9928 0.2500 -0.5745 0.017 Uiso 1 2 calc RS T P . .
C4 C 1.0119(2) 0.2500 -0.4241(2) 0.0176(5) Uani 1 2 d S TU P . .
H4 H 1.0916 0.2500 -0.4252 0.021 Uiso 1 2 calc RS T P . .

loop_
_atom_site_aniso_label
_atom_site_aniso_U_11
_atom_site_aniso_U_22
_atom_site_aniso_U_33
_atom_site_aniso_U_23
_atom_site_aniso_U_13
_atom_site_aniso_U_12
I1 0.01152(7) 0.02052(10) 0.01255(10) 0.000 0.00378(5) 0.000
Se1 0.00794(10) 0.01651(14) 0.01141(13) 0.000 0.00160(7) 0.000
N1 0.0123(7) 0.0156(10) 0.0110(9) 0.000 0.0017(6) 0.000
C2 0.0171(9) 0.0132(11) 0.0108(11) 0.000 -0.0017(8) 0.000
N2 0.0101(7) 0.0131(9) 0.0093(8) 0.000 0.0002(6) 0.000
C8 0.0141(6) 0.0175(9) 0.0150(9) 0.0031(7) 0.0012(5) -0.0001(6)
C9 0.0133(9) 0.0324(16) 0.0108(11) 0.000 -0.0012(8) 0.000
C1 0.0111(8) 0.0119(10) 0.0117(10) 0.000 0.0010(7) 0.000
C7 0.0117(8) 0.0175(12) 0.0090(10) 0.000 -0.0003(7) 0.000
C3 0.0155(9) 0.0155(12) 0.0141(12) 0.000 -0.0021(8) 0.000
C6 0.0095(8) 0.0120(10) 0.0108(10) 0.000 0.0007(7) 0.000
C5 0.0109(8) 0.0188(13) 0.0138(11) 0.000 0.0010(8) 0.000
C4 0.0108(9) 0.0230(14) 0.0192(13) 0.000 -0.0014(8) 0.000

loop_
_atom_type_symbol
_atom_type_description
_atom_type_scat_dispersion_real
_atom_type_scat_dispersion_imag
_atom_type_scat_source
C C 0.0033 0.0016 'International Tables Vol C Tables 4.2.6.8 and 6.1.1.4'
H H 0.0000 0.0000 'International Tables Vol C Tables 4.2.6.8 and 6.1.1.4'
N N 0.0061 0.0033 'International Tables Vol C Tables 4.2.6.8 and 6.1.1.4'
Se Se -0.0929 2.2259 'International Tables Vol C Tables 4.2.6.8 and 6.1.1.4'
I I -0.4742 1.8119 'International Tables Vol C Tables 4.2.6.8 and 6.1.1.4'

loop_
_geom_angle_atom_site_label_1
_geom_angle_atom_site_label_2
_geom_angle_atom_site_label_3
_geom_angle
_geom_angle_site_symmetry_3
N1 Se1 N2 90.23(9) .
C1 N1 Se1 110.25(18) .
C1 C2 H2 120.3 .
C3 C2 H2 120.3 .
C3 C2 C1 119.5(2) .
C7 N2 Se1 122.38(15) .
C6 N2 Se1 110.17(17) .
C6 N2 C7 127.45(19) .
H8A C8 H8B 109.5 .
H8A C8 H8C 109.5 .
H8B C8 H8C 109.5 .
C7 C8 H8A 109.5 .
C7 C8 H8B 109.5 .
C7 C8 H8C 109.5 .
H9A C9 H9B 109.5 .
H9A C9 H9C 109.5 .
H9B C9 H9C 109.5 .
C7 C9 H9A 109.5 .
C7 C9 H9B 109.5 .
C7 C9 H9C 109.5 .
N1 C1 C2 122.4(2) .
N1 C1 C6 117.7(2) .
C2 C1 C6 119.9(2) .
N2 C7 C8 108.76(14) 7_565
N2 C7 C8 108.76(14) .
N2 C7 C9 107.88(19) .
C8 C7 C8 112.7(2) 7_565
C9 C7 C8 109.32(14) 7_565
C9 C7 C8 109.32(14) .
C2 C3 H3 119.7 .
C2 C3 C4 120.7(2) .
C4 C3 H3 119.7 .
N2 C6 C1 111.66(19) .
N2 C6 C5 129.5(3) .
C5 C6 C1 118.8(2) .
C6 C5 H5 120.4 .
C4 C5 C6 119.1(2) .
C4 C5 H5 120.4 .
C3 C4 H4 119.0 .
C5 C4 C3 122.0(2) .
C5 C4 H4 119.0 .

loop_
_geom_bond_atom_site_label_1
_geom_bond_atom_site_label_2
_geom_bond_distance
_geom_bond_site_symmetry_2
Se1 N1 1.749(2) .
Se1 N2 1.8637(19) .
N1 C1 1.342(3) .
C2 H2 0.9300 .
C2 C1 1.421(4) .
C2 C3 1.361(3) .
N2 C7 1.506(3) .
N2 C6 1.339(3) .
C8 H8A 0.9600 .
C8 H8B 0.9600 .
C8 H8C 0.9600 .
C8 C7 1.523(2) .
C9 H9A 0.9600 .
C9 H9B 0.9600 .
C9 H9C 0.9600 .
C9 C7 1.517(3) .
C1 C6 1.442(4) .
C7 C8 1.524(2) 7_565
C3 H3 0.9300 .
C3 C4 1.416(4) .
C6 C5 1.421(3) .
C5 H5 0.9300 .
C5 C4 1.367(4) .
C4 H4 0.9300 .

loop_
_geom_torsion_atom_site_label_1
_geom_torsion_atom_site_label_2
_geom_torsion_atom_site_label_3
_geom_torsion_atom_site_label_4
_geom_torsion
_geom_torsion_site_symmetry_4
Se1 N1 C1 C2 180.000(0) .
Se1 N1 C1 C6 0.000(0) .
Se1 N2 C7 C8 118.47(13) .
Se1 N2 C7 C8 -118.47(13) 7_565
Se1 N2 C7 C9 0.000(1) .
Se1 N2 C6 C1 0.000(0) .
Se1 N2 C6 C5 180.000(0) .
N1 Se1 N2 C7 180.000(0) .
N1 Se1 N2 C6 0.000(0) .
N1 C1 C6 N2 0.000(0) .
N1 C1 C6 C5 180.000(0) .
C2 C1 C6 N2 180.000(0) .
C2 C1 C6 C5 0.000(0) .
C2 C3 C4 C5 0.000(0) .
N2 Se1 N1 C1 0.000(0) .
N2 C6 C5 C4 180.000(0) .
C1 C2 C3 C4 0.000(0) .
C1 C6 C5 C4 0.000(1) .
C7 N2 C6 C1 180.000(0) .
C7 N2 C6 C5 0.000(1) .
C3 C2 C1 N1 180.000(0) .
C3 C2 C1 C6 0.000(0) .
C6 N2 C7 C8 61.53(13) 7_565
C6 N2 C7 C8 -61.53(13) .
C6 N2 C7 C9 180.000(1) .
C6 C5 C4 C3 0.000(1) .
